data_4063726
loop_
_publ_author_name
'Clark, George R.'
'Johns, Paul M.'
'Roper, Warren R.'
'S\"ohnel, Tilo'
'Wright, L. James'

_publ_section_title
;
 Regioselective Mono-, Di-, and Trifunctionalization of Iridabenzofurans
 through Electrophilic Substitution Reactions
;
_journal_issue 1
_journal_name_full Organometallics
_journal_page_first 129
_journal_paper_doi 10.1021/om100888z
_journal_volume 30
_journal_year 2011
_chemical_formula_moiety 'C44 H35 Br4 Ir O2 P2'
_chemical_formula_sum 'C44 H35 Br4 Ir O2 P2'
_chemical_formula_weight 1169.50
_chemical_name_systematic
;
 ?
;
_space_group_IT_number 2
_symmetry_cell_setting triclinic
_symmetry_space_group_name_Hall '-P 1'
_symmetry_space_group_name_H-M 'P -1'
_atom_sites_solution_hydrogens geom
_atom_sites_solution_primary direct
_atom_sites_solution_secondary difmap
_audit_creation_method SHELXL-97
_cell_angle_alpha 99.110(1)
_cell_angle_beta 93.698(1)
_cell_angle_gamma 97.116(1)
_cell_formula_units_Z 2
_cell_length_a 10.5215(1)
_cell_length_b 13.5293(1)
_cell_length_c 14.1961(1)
_cell_measurement_reflns_used 6773
_cell_measurement_temperature 86(2)
_cell_measurement_theta_max 25.00
_cell_measurement_theta_min 1.46
_cell_volume 1972.63(3)
_computing_cell_refinement 'SAINT (Siemens, 1995)'
_computing_data_collection 'SMART (Siemens, 1995)'
_computing_data_reduction SAINT
_computing_molecular_graphics 'Ortep-III (Burnett & Johnson, 1996)'
_computing_publication_material 'SHELXTL (Sheldrick, 2008)'
_computing_structure_refinement 'SHELXL97 (Sheldrick, 2008)'
_computing_structure_solution 'SHELXS97 (Sheldrick, 2008)'
_diffrn_ambient_temperature 86(2)
_diffrn_measured_fraction_theta_full 0.996
_diffrn_measured_fraction_theta_max 0.996
_diffrn_measurement_device_type 'Siemens SMART CCD'
_diffrn_measurement_method 'Area detector \w scans'
_diffrn_radiation_monochromator graphite
_diffrn_radiation_source 'fine-focus sealed tube'
_diffrn_radiation_type MoK\a
_diffrn_radiation_wavelength 0.71073
_diffrn_reflns_av_R_equivalents 0.0359
_diffrn_reflns_av_sigmaI/netI 0.0462
_diffrn_reflns_limit_h_max 12
_diffrn_reflns_limit_h_min -12
_diffrn_reflns_limit_k_max 15
_diffrn_reflns_limit_k_min -16
_diffrn_reflns_limit_l_max 16
_diffrn_reflns_limit_l_min 0
_diffrn_reflns_number 6922
_diffrn_reflns_theta_full 25.00
_diffrn_reflns_theta_max 25.00
_diffrn_reflns_theta_min 1.46
_diffrn_standards_decay_% <2%
_diffrn_standards_interval_count 0
_diffrn_standards_interval_time 0
_diffrn_standards_number 0
_exptl_absorpt_coefficient_mu 7.555
_exptl_absorpt_correction_T_max 0.3199
_exptl_absorpt_correction_T_min 0.1966
_exptl_absorpt_correction_type multi-scan
_exptl_absorpt_process_details 'SADABS; Sheldrick, 1996'
_exptl_crystal_colour brown
_exptl_crystal_density_diffrn 1.969
_exptl_crystal_density_method 'not measured'
_exptl_crystal_description Tablet
_exptl_crystal_F_000 1124
_exptl_crystal_size_max 0.30
_exptl_crystal_size_mid 0.22
_exptl_crystal_size_min 0.10
_refine_diff_density_max 3.220
_refine_diff_density_min -2.930
_refine_diff_density_rms 0.226
_refine_ls_extinction_method none
_refine_ls_goodness_of_fit_ref 1.040
_refine_ls_hydrogen_treatment constr
_refine_ls_matrix_type full
_refine_ls_number_parameters 478
_refine_ls_number_reflns 6922
_refine_ls_number_restraints 0
_refine_ls_restrained_S_all 1.040
_refine_ls_R_factor_all 0.0552
_refine_ls_R_factor_gt 0.0468
_refine_ls_shift/su_max 0.000
_refine_ls_shift/su_mean 0.000
_refine_ls_structure_factor_coef Fsqd
_refine_ls_weighting_details 'calc w=1/[\s^2^(Fo^2^)+(0.0640P)^2^+28.0257P] where P=(Fo^2^+2Fc^2^)/3'
_refine_ls_weighting_scheme calc
_refine_ls_wR_factor_gt 0.1264
_refine_ls_wR_factor_ref 0.1307
_reflns_number_gt 6018
_reflns_number_total 6922
_reflns_threshold_expression I>2\s(I)
_cod_data_source_file om100888z_si_001.cif
_cod_data_source_block Compound_7
_cod_depositor_comments
;
The following automatic conversions were performed:

'_symmetry_cell_setting' value 'Triclinic' changed to 'triclinic'
according to /home/saulius/struct/CIF-dictionaries/cif_core.dic
dictionary named 'cif_core.dic' version 2.4.1 from 2010-06-29.

Automatic conversion script
Id: cif_fix_values 1715 2011-07-08 13:25:40Z adriana 
;
_cod_original_sg_symbol_Hall -p_1
_cod_original_sg_symbol_H-M P-1
_cod_database_code 4063726

loop_
_symmetry_equiv_pos_as_xyz
'x, y, z'
'-x, -y, -z'

loop_
_atom_site_label
_atom_site_type_symbol
_atom_site_fract_x
_atom_site_fract_y
_atom_site_fract_z
_atom_site_U_iso_or_equiv
_atom_site_adp_type
_atom_site_occupancy
_atom_site_symmetry_multiplicity
_atom_site_calc_flag
_atom_site_refinement_flags
Ir Ir 0.28955(3) 0.28534(2) 0.30030(2) 0.01277(12) Uani 1 1 d .
Br1 Br 0.52379(10) 0.15549(8) 0.04656(7) 0.0348(3) Uani 1 1 d .
Br2 Br -0.14449(12) 0.12357(10) 0.23804(10) 0.0491(3) Uani 1 1 d .
Br3 Br 0.23402(10) 0.02315(8) 0.01568(8) 0.0370(3) Uani 1 1 d .
Br4 Br 0.29571(8) 0.40099(6) 0.46351(6) 0.01777(19) Uani 1 1 d .
P1 P 0.2139(2) 0.40371(15) 0.21245(15) 0.0140(4) Uani 1 1 d .
P2 P 0.3630(2) 0.16740(15) 0.38907(15) 0.0139(4) Uani 1 1 d .
O1 O 0.4859(6) 0.3458(4) 0.2863(4) 0.0193(13) Uani 1 1 d .
O2 O 0.6361(6) 0.3292(5) 0.1838(5) 0.0273(15) Uani 1 1 d .
C1 C 0.1046(8) 0.2280(6) 0.3015(7) 0.0203(18) Uani 1 1 d .
H1A H 0.0589 0.2537 0.3516 0.024 Uiso 1 1 calc R
C2 C 0.0453(9) 0.1561(7) 0.2351(7) 0.028(2) Uani 1 1 d .
C3 C 0.0961(10) 0.1027(7) 0.1571(7) 0.031(2) Uani 1 1 d .
H3A H 0.0403 0.0504 0.1198 0.037 Uiso 1 1 calc R
C4 C 0.2165(9) 0.1178(7) 0.1293(6) 0.024(2) Uani 1 1 d .
C5 C 0.3178(9) 0.1966(6) 0.1757(6) 0.0202(18) Uani 1 1 d .
C6 C 0.4400(9) 0.2197(7) 0.1504(6) 0.0230(19) Uani 1 1 d .
C7 C 0.5223(8) 0.3025(7) 0.2109(7) 0.0225(19) Uani 1 1 d .
C8 C 0.7165(9) 0.4068(7) 0.2450(9) 0.039(3) Uani 1 1 d .
H8A H 0.6685 0.4610 0.2657 0.058 Uiso 1 1 calc R
H8B H 0.7869 0.4314 0.2114 0.058 Uiso 1 1 calc R
H8C H 0.7491 0.3812 0.2997 0.058 Uiso 1 1 calc R
C11 C 0.3396(8) 0.4971(6) 0.1849(6) 0.0163(17) Uani 1 1 d .
C12 C 0.4261(8) 0.5461(6) 0.2621(7) 0.0212(19) Uani 1 1 d .
H12A H 0.4201 0.5282 0.3224 0.025 Uiso 1 1 calc R
C13 C 0.5219(10) 0.6226(7) 0.2474(8) 0.031(2) Uani 1 1 d .
H13A H 0.5793 0.6559 0.2984 0.037 Uiso 1 1 calc R
C14 C 0.5315(10) 0.6487(7) 0.1588(9) 0.036(3) Uani 1 1 d .
H14A H 0.5967 0.6984 0.1494 0.044 Uiso 1 1 calc R
C15 C 0.4439(10) 0.6012(7) 0.0825(7) 0.031(2) Uani 1 1 d .
H15A H 0.4495 0.6202 0.0226 0.037 Uiso 1 1 calc R
C16 C 0.3489(9) 0.5259(6) 0.0956(7) 0.023(2) Uani 1 1 d .
H16A H 0.2908 0.4943 0.0444 0.028 Uiso 1 1 calc R
C21 C 0.1286(8) 0.3410(6) 0.0982(6) 0.0189(18) Uani 1 1 d .
C22 C -0.0050(8) 0.3180(6) 0.0919(6) 0.0203(18) Uani 1 1 d .
H22A H -0.0506 0.3446 0.1417 0.024 Uiso 1 1 calc R
C23 C -0.0698(10) 0.2562(8) 0.0125(7) 0.031(2) Uani 1 1 d .
H23A H -0.1586 0.2394 0.0097 0.037 Uiso 1 1 calc R
C24 C -0.0025(11) 0.2190(8) -0.0635(7) 0.035(2) Uani 1 1 d .
H24A H -0.0462 0.1787 -0.1179 0.042 Uiso 1 1 calc R
C25 C 0.1283(10) 0.2419(7) -0.0578(7) 0.027(2) Uani 1 1 d .
H25A H 0.1734 0.2158 -0.1081 0.033 Uiso 1 1 calc R
C26 C 0.1937(9) 0.3028(6) 0.0211(6) 0.0214(18) Uani 1 1 d .
H26A H 0.2825 0.3187 0.0233 0.026 Uiso 1 1 calc R
C31 C 0.0997(8) 0.4846(6) 0.2639(6) 0.0164(17) Uani 1 1 d .
C32 C 0.0701(9) 0.5641(7) 0.2169(7) 0.024(2) Uani 1 1 d .
H32A H 0.1083 0.5750 0.1615 0.029 Uiso 1 1 calc R
C33 C -0.0171(9) 0.6264(7) 0.2543(7) 0.026(2) Uani 1 1 d .
H33A H -0.0373 0.6786 0.2230 0.032 Uiso 1 1 calc R
C34 C -0.0735(8) 0.6121(6) 0.3364(7) 0.0222(19) Uani 1 1 d .
H34A H -0.1313 0.6543 0.3607 0.027 Uiso 1 1 calc R
C35 C -0.0440(8) 0.5349(6) 0.3823(6) 0.0186(18) Uani 1 1 d .
H35A H -0.0817 0.5252 0.4382 0.022 Uiso 1 1 calc R
C36 C 0.0422(8) 0.4704(6) 0.3461(6) 0.0152(17) Uani 1 1 d .
H36A H 0.0607 0.4180 0.3776 0.018 Uiso 1 1 calc R
C41 C 0.3469(8) 0.0391(6) 0.3216(6) 0.0160(17) Uani 1 1 d .
C42 C 0.2494(10) -0.0343(7) 0.3331(7) 0.030(2) Uani 1 1 d .
H42A H 0.1906 -0.0195 0.3777 0.036 Uiso 1 1 calc R
C43 C 0.2378(11) -0.1311(8) 0.2784(8) 0.040(3) Uani 1 1 d .
H43A H 0.1705 -0.1797 0.2863 0.048 Uiso 1 1 calc R
C44 C 0.3230(11) -0.1547(8) 0.2144(8) 0.037(3) Uani 1 1 d .
H44A H 0.3157 -0.2198 0.1798 0.044 Uiso 1 1 calc R
C45 C 0.4215(11) -0.0820(8) 0.2001(6) 0.032(2) Uani 1 1 d .
H45A H 0.4800 -0.0979 0.1556 0.038 Uiso 1 1 calc R
C46 C 0.4322(9) 0.0152(7) 0.2531(6) 0.0223(19) Uani 1 1 d .
H46A H 0.4970 0.0645 0.2426 0.027 Uiso 1 1 calc R
C51 C 0.5323(8) 0.1943(6) 0.4328(6) 0.0157(17) Uani 1 1 d .
C52 C 0.6088(8) 0.1172(6) 0.4339(6) 0.0203(18) Uani 1 1 d .
H52A H 0.5730 0.0506 0.4114 0.024 Uiso 1 1 calc R
C53 C 0.7359(9) 0.1380(7) 0.4679(7) 0.030(2) Uani 1 1 d .
H53A H 0.7848 0.0856 0.4698 0.036 Uiso 1 1 calc R
C54 C 0.7923(9) 0.2383(7) 0.4998(7) 0.027(2) Uani 1 1 d .
H54A H 0.8796 0.2528 0.5196 0.033 Uiso 1 1 calc R
C55 C 0.7170(9) 0.3154(7) 0.5017(6) 0.0217(19) Uani 1 1 d .
H55A H 0.7529 0.3817 0.5255 0.026 Uiso 1 1 calc R
C56 C 0.5889(8) 0.2942(6) 0.4682(6) 0.0167(17) Uani 1 1 d .
H56A H 0.5393 0.3466 0.4692 0.020 Uiso 1 1 calc R
C61 C 0.2820(8) 0.1498(6) 0.4976(6) 0.0157(17) Uani 1 1 d .
C62 C 0.1478(8) 0.1353(6) 0.4947(6) 0.0190(18) Uani 1 1 d .
H62A H 0.0994 0.1374 0.4380 0.023 Uiso 1 1 calc R
C63 C 0.0861(9) 0.1178(6) 0.5743(7) 0.0218(19) Uani 1 1 d .
H63A H -0.0032 0.1084 0.5709 0.026 Uiso 1 1 calc R
C64 C 0.1560(9) 0.1143(6) 0.6593(6) 0.0207(19) Uani 1 1 d .
H64A H 0.1144 0.1015 0.7129 0.025 Uiso 1 1 calc R
C65 C 0.2892(9) 0.1300(6) 0.6633(6) 0.0206(18) Uani 1 1 d .
H65A H 0.3371 0.1286 0.7204 0.025 Uiso 1 1 calc R
C66 C 0.3521(9) 0.1477(6) 0.5833(6) 0.0191(18) Uani 1 1 d .
H66A H 0.4415 0.1582 0.5872 0.023 Uiso 1 1 calc R

loop_
_atom_site_aniso_label
_atom_site_aniso_U_11
_atom_site_aniso_U_22
_atom_site_aniso_U_33
_atom_site_aniso_U_23
_atom_site_aniso_U_13
_atom_site_aniso_U_12
Ir 0.01390(18) 0.01058(17) 0.01485(18) 0.00061(12) 0.00465(12) 0.00586(11)
Br1 0.0366(6) 0.0370(6) 0.0274(5) -0.0098(4) 0.0171(4) 0.0042(4)
Br2 0.0382(6) 0.0483(7) 0.0593(8) 0.0099(6) 0.0087(5) -0.0038(5)
Br3 0.0369(6) 0.0327(5) 0.0375(6) -0.0076(4) 0.0018(4) 0.0074(4)
Br4 0.0207(4) 0.0163(4) 0.0177(4) -0.0010(3) 0.0051(3) 0.0108(3)
P1 0.0148(10) 0.0127(10) 0.0162(10) 0.0026(8) 0.0063(8) 0.0056(8)
P2 0.0160(10) 0.0109(10) 0.0158(10) 0.0010(8) 0.0045(8) 0.0059(8)
O1 0.021(3) 0.019(3) 0.019(3) 0.001(2) 0.010(2) 0.008(2)
O2 0.027(4) 0.024(3) 0.031(4) 0.002(3) 0.011(3) 0.006(3)
C1 0.016(4) 0.016(4) 0.030(5) 0.007(4) 0.003(4) 0.004(3)
C2 0.021(5) 0.025(5) 0.038(6) 0.009(4) 0.006(4) -0.002(4)
C3 0.035(6) 0.020(5) 0.037(6) 0.005(4) 0.008(4) 0.000(4)
C4 0.038(6) 0.016(4) 0.017(4) -0.001(3) -0.008(4) 0.010(4)
C5 0.031(5) 0.018(4) 0.014(4) 0.005(3) 0.003(4) 0.009(4)
C6 0.031(5) 0.019(4) 0.020(5) 0.002(4) 0.005(4) 0.012(4)
C7 0.019(5) 0.027(5) 0.026(5) 0.008(4) 0.006(4) 0.013(4)
C8 0.009(4) 0.021(5) 0.085(9) 0.001(5) 0.017(5) -0.001(4)
C11 0.016(4) 0.011(4) 0.025(5) 0.003(3) 0.011(3) 0.006(3)
C12 0.021(5) 0.014(4) 0.029(5) 0.000(4) 0.008(4) 0.007(3)
C13 0.028(5) 0.017(5) 0.046(6) -0.005(4) 0.010(4) -0.001(4)
C14 0.030(6) 0.015(5) 0.063(8) -0.002(5) 0.027(5) -0.001(4)
C15 0.047(6) 0.020(5) 0.032(5) 0.009(4) 0.025(5) 0.008(4)
C16 0.031(5) 0.014(4) 0.025(5) 0.000(4) 0.013(4) 0.005(4)
C21 0.024(5) 0.014(4) 0.021(4) 0.006(3) 0.006(4) 0.005(3)
C22 0.021(4) 0.018(4) 0.023(5) 0.009(4) 0.000(4) 0.004(3)
C23 0.024(5) 0.042(6) 0.028(5) 0.016(4) -0.006(4) -0.001(4)
C24 0.043(6) 0.036(6) 0.023(5) 0.004(4) -0.006(4) -0.002(5)
C25 0.035(5) 0.026(5) 0.020(5) 0.003(4) 0.002(4) 0.003(4)
C26 0.027(5) 0.020(4) 0.020(4) 0.005(4) 0.010(4) 0.008(4)
C31 0.015(4) 0.011(4) 0.023(4) 0.002(3) 0.004(3) 0.002(3)
C32 0.026(5) 0.022(5) 0.030(5) 0.013(4) 0.012(4) 0.010(4)
C33 0.028(5) 0.016(4) 0.042(6) 0.012(4) 0.010(4) 0.017(4)
C34 0.020(4) 0.014(4) 0.032(5) 0.000(4) 0.008(4) 0.007(3)
C35 0.022(4) 0.019(4) 0.016(4) 0.000(3) 0.008(3) 0.007(3)
C36 0.015(4) 0.014(4) 0.017(4) 0.000(3) 0.002(3) 0.005(3)
C41 0.020(4) 0.015(4) 0.013(4) 0.002(3) -0.002(3) 0.009(3)
C42 0.041(6) 0.016(4) 0.032(5) -0.004(4) 0.011(4) 0.003(4)
C43 0.048(7) 0.021(5) 0.047(7) -0.008(5) 0.001(5) 0.001(5)
C44 0.047(7) 0.025(5) 0.034(6) -0.010(4) -0.013(5) 0.017(5)
C45 0.047(6) 0.035(5) 0.014(4) -0.008(4) -0.004(4) 0.027(5)
C46 0.026(5) 0.023(5) 0.022(5) 0.004(4) 0.004(4) 0.015(4)
C51 0.016(4) 0.014(4) 0.019(4) 0.003(3) 0.006(3) 0.005(3)
C52 0.023(5) 0.015(4) 0.024(5) 0.002(3) 0.002(4) 0.008(3)
C53 0.028(5) 0.019(5) 0.043(6) 0.000(4) -0.008(4) 0.013(4)
C54 0.017(4) 0.024(5) 0.038(6) -0.001(4) -0.007(4) 0.007(4)
C55 0.025(5) 0.018(4) 0.021(5) -0.001(4) 0.003(4) 0.005(4)
C56 0.016(4) 0.014(4) 0.020(4) -0.002(3) 0.003(3) 0.007(3)
C61 0.022(4) 0.006(4) 0.020(4) 0.001(3) 0.007(3) 0.005(3)
C62 0.019(4) 0.017(4) 0.022(4) 0.003(3) 0.000(3) 0.004(3)
C63 0.020(4) 0.019(4) 0.028(5) 0.005(4) 0.009(4) 0.007(3)
C64 0.030(5) 0.011(4) 0.022(5) -0.002(3) 0.010(4) 0.007(3)
C65 0.027(5) 0.017(4) 0.018(4) 0.000(3) 0.003(4) 0.008(4)
C66 0.027(5) 0.014(4) 0.018(4) -0.001(3) 0.007(4) 0.009(3)

loop_
_atom_type_symbol
_atom_type_description
_atom_type_scat_dispersion_real
_atom_type_scat_dispersion_imag
_atom_type_scat_source
C C 0.0033 0.0016 'International Tables Vol C Tables 4.2.6.8 and 6.1.1.4'
H H 0.0000 0.0000 'International Tables Vol C Tables 4.2.6.8 and 6.1.1.4'
O O 0.0106 0.0060 'International Tables Vol C Tables 4.2.6.8 and 6.1.1.4'
P P 0.1023 0.0942 'International Tables Vol C Tables 4.2.6.8 and 6.1.1.4'
Br Br -0.2901 2.4595 'International Tables Vol C Tables 4.2.6.8 and 6.1.1.4'
Ir Ir -1.4442 7.9887 'International Tables Vol C Tables 4.2.6.8 and 6.1.1.4'

loop_
_geom_angle_atom_site_label_1
_geom_angle_atom_site_label_2
_geom_angle_atom_site_label_3
_geom_angle
C1 Ir C5 95.3(4)
C1 Ir O1 175.2(3)
C5 Ir O1 80.9(3)
C1 Ir P2 92.9(2)
C5 Ir P2 90.6(2)
O1 Ir P2 90.02(17)
C1 Ir P1 86.6(2)
C5 Ir P1 89.9(2)
O1 Ir P1 90.54(17)
P2 Ir P1 179.31(7)
C1 Ir Br4 93.8(3)
C5 Ir Br4 170.2(3)
O1 Ir Br4 90.13(15)
P2 Ir Br4 85.37(5)
P1 Ir Br4 94.23(5)
C11 P1 C21 106.7(4)
C11 P1 C31 101.3(4)
C21 P1 C31 102.8(4)
C11 P1 Ir 114.1(3)
C21 P1 Ir 111.2(3)
C31 P1 Ir 119.3(3)
C51 P2 C41 103.8(4)
C51 P2 C61 103.2(4)
C41 P2 C61 103.0(4)
C51 P2 Ir 114.9(3)
C41 P2 Ir 113.7(3)
C61 P2 Ir 116.7(3)
C7 O1 Ir 109.7(6)
C7 O2 C8 117.0(7)
C2 C1 Ir 123.0(7)
C2 C1 H1A 118.5
Ir C1 H1A 118.5
C1 C2 C3 128.3(9)
C1 C2 Br2 116.9(7)
C3 C2 Br2 114.6(7)
C4 C3 C2 127.9(9)
C4 C3 H3A 116.0
C2 C3 H3A 116.0
C3 C4 C5 125.2(8)
C3 C4 Br3 110.5(7)
C5 C4 Br3 124.3(7)
C6 C5 C4 129.1(8)
C6 C5 Ir 110.9(6)
C4 C5 Ir 119.9(7)
C5 C6 C7 117.4(8)
C5 C6 Br1 129.4(7)
C7 C6 Br1 113.2(7)
O1 C7 O2 121.4(8)
O1 C7 C6 120.9(8)
O2 C7 C6 117.7(8)
O2 C8 H8A 109.5
O2 C8 H8B 109.5
H8A C8 H8B 109.5
O2 C8 H8C 109.5
H8A C8 H8C 109.5
H8B C8 H8C 109.5
C16 C11 C12 119.6(8)
C16 C11 P1 124.4(7)
C12 C11 P1 115.9(7)
C11 C12 C13 119.2(9)
C11 C12 H12A 120.4
C13 C12 H12A 120.4
C14 C13 C12 120.5(10)
C14 C13 H13A 119.7
C12 C13 H13A 119.7
C13 C14 C15 120.1(9)
C13 C14 H14A 119.9
C15 C14 H14A 119.9
C16 C15 C14 120.1(9)
C16 C15 H15A 119.9
C14 C15 H15A 119.9
C15 C16 C11 120.4(9)
C15 C16 H16A 119.8
C11 C16 H16A 119.8
C26 C21 C22 118.4(8)
C26 C21 P1 121.8(7)
C22 C21 P1 119.2(7)
C23 C22 C21 120.4(9)
C23 C22 H22A 119.8
C21 C22 H22A 119.8
C22 C23 C24 120.0(9)
C22 C23 H23A 120.0
C24 C23 H23A 120.0
C25 C24 C23 119.7(9)
C25 C24 H24A 120.1
C23 C24 H24A 120.1
C24 C25 C26 120.7(9)
C24 C25 H25A 119.6
C26 C25 H25A 119.6
C25 C26 C21 120.7(9)
C25 C26 H26A 119.6
C21 C26 H26A 119.6
C36 C31 C32 119.1(8)
C36 C31 P1 122.7(6)
C32 C31 P1 118.2(6)
C33 C32 C31 119.3(8)
C33 C32 H32A 120.3
C31 C32 H32A 120.3
C34 C33 C32 121.2(8)
C34 C33 H33A 119.4
C32 C33 H33A 119.4
C35 C34 C33 119.4(8)
C35 C34 H34A 120.3
C33 C34 H34A 120.3
C34 C35 C36 120.9(8)
C34 C35 H35A 119.6
C36 C35 H35A 119.6
C31 C36 C35 120.1(8)
C31 C36 H36A 119.9
C35 C36 H36A 119.9
C42 C41 C46 118.3(8)
C42 C41 P2 122.1(7)
C46 C41 P2 119.6(7)
C41 C42 C43 120.6(9)
C41 C42 H42A 119.7
C43 C42 H42A 119.7
C44 C43 C42 120.8(11)
C44 C43 H43A 119.6
C42 C43 H43A 119.6
C43 C44 C45 120.1(9)
C43 C44 H44A 120.0
C45 C44 H44A 120.0
C44 C45 C46 119.5(9)
C44 C45 H45A 120.3
C46 C45 H45A 120.3
C41 C46 C45 120.7(9)
C41 C46 H46A 119.6
C45 C46 H46A 119.6
C52 C51 C56 118.2(8)
C52 C51 P2 121.4(6)
C56 C51 P2 120.4(6)
C53 C52 C51 121.0(8)
C53 C52 H52A 119.5
C51 C52 H52A 119.5
C52 C53 C54 120.2(8)
C52 C53 H53A 119.9
C54 C53 H53A 119.9
C55 C54 C53 119.4(8)
C55 C54 H54A 120.3
C53 C54 H54A 120.3
C56 C55 C54 120.2(8)
C56 C55 H55A 119.9
C54 C55 H55A 119.9
C55 C56 C51 120.9(8)
C55 C56 H56A 119.6
C51 C56 H56A 119.6
C66 C61 C62 118.4(8)
C66 C61 P2 121.1(6)
C62 C61 P2 120.5(6)
C63 C62 C61 121.0(8)
C63 C62 H62A 119.5
C61 C62 H62A 119.5
C62 C63 C64 120.5(8)
C62 C63 H63A 119.7
C64 C63 H63A 119.7
C63 C64 C65 118.8(8)
C63 C64 H64A 120.6
C65 C64 H64A 120.6
C66 C65 C64 121.0(8)
C66 C65 H65A 119.5
C64 C65 H65A 119.5
C65 C66 C61 120.2(8)
C65 C66 H66A 119.9
C61 C66 H66A 119.9

loop_
_geom_bond_atom_site_label_1
_geom_bond_atom_site_label_2
_geom_bond_distance
Ir C1 2.006(8)
Ir C5 2.035(8)
Ir O1 2.159(6)
Ir P2 2.355(2)
Ir P1 2.361(2)
Ir Br4 2.5746(8)
Br1 C6 1.912(9)
Br2 C2 1.996(9)
Br3 C4 1.928(9)
P1 C11 1.820(8)
P1 C21 1.828(9)
P1 C31 1.832(8)
P2 C51 1.822(9)
P2 C41 1.827(8)
P2 C61 1.841(8)
O1 C7 1.243(11)
O2 C7 1.307(11)
O2 C8 1.404(12)
C1 C2 1.306(13)
C1 H1A 0.9300
C2 C3 1.397(14)
C3 C4 1.352(14)
C3 H3A 0.9300
C4 C5 1.453(13)
C5 C6 1.369(13)
C6 C7 1.450(13)
C8 H8A 0.9600
C8 H8B 0.9600
C8 H8C 0.9600
C11 C16 1.390(13)
C11 C12 1.400(13)
C12 C13 1.403(13)
C12 H12A 0.9300
C13 C14 1.366(16)
C13 H13A 0.9300
C14 C15 1.393(16)
C14 H14A 0.9300
C15 C16 1.379(13)
C15 H15A 0.9300
C16 H16A 0.9300
C21 C26 1.393(12)
C21 C22 1.396(12)
C22 C23 1.377(13)
C22 H22A 0.9300
C23 C24 1.391(15)
C23 H23A 0.9300
C24 C25 1.367(15)
C24 H24A 0.9300
C25 C26 1.369(13)
C25 H25A 0.9300
C26 H26A 0.9300
C31 C36 1.377(12)
C31 C32 1.409(12)
C32 C33 1.396(12)
C32 H32A 0.9300
C33 C34 1.371(13)
C33 H33A 0.9300
C34 C35 1.372(12)
C34 H34A 0.9300
C35 C36 1.400(11)
C35 H35A 0.9300
C36 H36A 0.9300
C41 C42 1.373(13)
C41 C46 1.393(12)
C42 C43 1.400(13)
C42 H42A 0.9300
C43 C44 1.347(16)
C43 H43A 0.9300
C44 C45 1.386(16)
C44 H44A 0.9300
C45 C46 1.395(13)
C45 H45A 0.9300
C46 H46A 0.9300
C51 C52 1.396(11)
C51 C56 1.407(11)
C52 C53 1.371(13)
C52 H52A 0.9300
C53 C54 1.403(13)
C53 H53A 0.9300
C54 C55 1.384(12)
C54 H54A 0.9300
C55 C56 1.379(12)
C55 H55A 0.9300
C56 H56A 0.9300
C61 C66 1.388(12)
C61 C62 1.399(12)
C62 C63 1.377(12)
C62 H62A 0.9300
C63 C64 1.383(13)
C63 H63A 0.9300
C64 C65 1.388(13)
C64 H64A 0.9300
C65 C66 1.389(12)
C65 H65A 0.9300
C66 H66A 0.9300
